data_4102737
loop_
_publ_author_name
'Benjamin J. Coe'
'John Fielden'
'Simon P. Foxon'
'James A. Harris'
'Madeleine Helliwell'
'Bruce S. Brunschwig'
'Inge Asselberghs'
'Koen Clays'
'Javier Gar\'in'
'Jes\'us Orduna'

_publ_contact_author_address
;
School of Chemistry, University of Manchester, Oxford Road, Manchester, M13
 9PL, UK.
;
_publ_contact_author_email b.coe@manchester.ac.uk
_publ_contact_author_name 'Benjamin J. Coe'
_publ_section_title
;
 Diquat Derivatives: Highly Active, Two-Dimensional Nonlinear Optical
 Chromophores with Potential Redox Switchability
;
_journal_name_full 'Journal of the American Chemical Society'
_journal_page_first 10498
_journal_page_last 10512
_journal_paper_doi 10.1021/ja103289a
_journal_volume 132
_journal_year 2010
_chemical_formula_moiety 'C37 H40 N4, 2(C10 H7 O3 S), 2(H2 O)'
_chemical_formula_sum 'C57 H58 N4 O8 S2'
_chemical_formula_weight 991.19
_space_group_IT_number 60
_symmetry_cell_setting orthorhombic
_symmetry_space_group_name_Hall '-P 2n 2ab'
_symmetry_space_group_name_H-M 'P b c n'
_atom_sites_solution_hydrogens geom
_atom_sites_solution_primary direct
_atom_sites_solution_secondary difmap
_cell_angle_alpha 90.00
_cell_angle_beta 90.00
_cell_angle_gamma 90.00
_cell_formula_units_Z 4
_cell_length_a 10.055(5)
_cell_length_b 12.875(7)
_cell_length_c 37.899(19)
_cell_measurement_reflns_used 4904
_cell_measurement_temperature 100(2)
_cell_measurement_theta_max 24.69
_cell_measurement_theta_min 2.24
_cell_volume 4906(4)
_computing_cell_refinement 'Bruker SAINT'
_computing_data_collection 'Bruker APEX2'
_computing_data_reduction 'Bruker SAINT'
_computing_molecular_graphics 'Bruker SHELXTL'
_computing_publication_material 'Bruker SHELXTL'
_computing_structure_refinement 'SHELXL-97 (Sheldrick, 1997)'
_computing_structure_solution 'SHELXS-97 (Sheldrick, 1990)'
_diffrn_ambient_temperature 100(2)
_diffrn_measured_fraction_theta_full 0.990
_diffrn_measured_fraction_theta_max 0.990
_diffrn_measurement_device_type 'Bruker APEX-II CCD diffractometer'
_diffrn_measurement_method '\f and \w scans'
_diffrn_radiation_monochromator 'silcon 111'
_diffrn_radiation_source 'Daresbury SRS station 9.8'
_diffrn_radiation_type synchrotron
_diffrn_radiation_wavelength 0.6933
_diffrn_reflns_av_R_equivalents 0.1821
_diffrn_reflns_av_sigmaI/netI 0.0889
_diffrn_reflns_limit_h_max 11
_diffrn_reflns_limit_h_min -11
_diffrn_reflns_limit_k_max 14
_diffrn_reflns_limit_k_min -14
_diffrn_reflns_limit_l_max 42
_diffrn_reflns_limit_l_min -41
_diffrn_reflns_number 25106
_diffrn_reflns_theta_full 23.26
_diffrn_reflns_theta_max 23.26
_diffrn_reflns_theta_min 2.29
_exptl_absorpt_coefficient_mu 0.171
_exptl_absorpt_correction_type none
_exptl_crystal_colour brown
_exptl_crystal_density_diffrn 1.342
_exptl_crystal_density_method 'not measured'
_exptl_crystal_description rod
_exptl_crystal_F_000 2096
_exptl_crystal_size_max 0.38
_exptl_crystal_size_mid 0.08
_exptl_crystal_size_min 0.05
_refine_diff_density_max 0.301
_refine_diff_density_min -0.274
_refine_diff_density_rms 0.067
_refine_ls_extinction_coef 0.046(5)
_refine_ls_extinction_expression Fc\^*\^=kFc[1+0.001xFc\^2\^\l\^3\^/sin(2\q)]\^-1/4\^
_refine_ls_extinction_method SHELXL
_refine_ls_goodness_of_fit_ref 1.131
_refine_ls_hydrogen_treatment mixed
_refine_ls_matrix_type full
_refine_ls_number_parameters 459
_refine_ls_number_reflns 3491
_refine_ls_number_restraints 310
_refine_ls_restrained_S_all 1.089
_refine_ls_R_factor_all 0.1370
_refine_ls_R_factor_gt 0.1143
_refine_ls_shift/su_max 0.000
_refine_ls_shift/su_mean 0.000
_refine_ls_structure_factor_coef Fsqd
_refine_ls_weighting_details
;
calc w=1/[\s\^2\^(Fo\^2\^)+(0.0000P)\^2\^+27.6585P] 
where P=(Fo\^2\^+2Fc\^2\^)/3
;
_refine_ls_weighting_scheme calc
_refine_ls_wR_factor_gt 0.2491
_refine_ls_wR_factor_ref 0.2598
_reflns_number_gt 2578
_reflns_number_total 3491
_reflns_threshold_expression >2sigma(I)
_cod_data_source_file ja103289a_si_002_8.cif
_cod_data_source_block '[16](NapSO3)2.2H2O'
_cod_database_code 4102737

loop_
_symmetry_equiv_pos_as_xyz
'x, y, z'
'-x+1/2, -y+1/2, z+1/2'
'x+1/2, -y+1/2, -z'
'-x, y, -z+1/2'
'-x, -y, -z'
'x-1/2, y-1/2, -z-1/2'
'-x-1/2, y-1/2, z'
'x, -y, z-1/2'

loop_
_atom_site_label
_atom_site_type_symbol
_atom_site_fract_x
_atom_site_fract_y
_atom_site_fract_z
_atom_site_U_iso_or_equiv
_atom_site_adp_type
_atom_site_occupancy
_atom_site_symmetry_multiplicity
_atom_site_calc_flag
_atom_site_refinement_flags
_atom_site_disorder_assembly
_atom_site_disorder_group
C1 C 0.0944(6) 0.4463(5) 0.2281(2) 0.0530(19) Uani 1 1 d . . .
H1A H 0.1681 0.4020 0.2196 0.064 Uiso 1 1 calc R . .
H1B H 0.0468 0.4739 0.2073 0.064 Uiso 1 1 calc R . .
C2 C 0.0000 0.3818(7) 0.2500 0.061(3) Uani 1 2 d S . .
H2A H -0.0523 0.3365 0.2341 0.074 Uiso 0.50 1 calc PR . .
H2B H 0.0523 0.3365 0.2659 0.074 Uiso 0.50 1 calc PR . .
C3 C 0.2774(6) 0.5320(6) 0.25992(18) 0.0490(18) Uani 1 1 d . . .
H3 H 0.3338 0.4762 0.2532 0.059 Uiso 1 1 calc R . .
C4 C 0.3266(6) 0.6086(5) 0.28041(18) 0.0460(17) Uani 1 1 d . . .
H4 H 0.4169 0.6058 0.2877 0.055 Uiso 1 1 calc R . .
C5 C 0.2488(6) 0.6904(6) 0.29086(17) 0.0472(17) Uani 1 1 d . . .
C6 C 0.1157(6) 0.6939(6) 0.27722(18) 0.0488(18) Uani 1 1 d . . .
H6 H 0.0599 0.7515 0.2823 0.059 Uiso 1 1 calc R . .
C7 C 0.0699(6) 0.6145(5) 0.25704(17) 0.0416(16) Uani 1 1 d . . .
C8 C 0.2996(7) 0.7711(6) 0.31367(19) 0.0535(19) Uani 1 1 d . . .
H8 H 0.3909 0.7664 0.3200 0.064 Uiso 1 1 calc R . .
C9 C 0.2322(7) 0.8514(6) 0.32683(18) 0.0498(18) Uani 1 1 d . . .
H9 H 0.1396 0.8542 0.3219 0.060 Uiso 1 1 calc R . .
C10 C 0.2861(6) 0.9333(5) 0.34754(19) 0.0496(18) Uani 1 1 d . . .
H10 H 0.3787 0.9318 0.3524 0.060 Uiso 1 1 calc R . .
C11 C 0.2149(6) 1.0121(6) 0.36056(18) 0.0504(18) Uani 1 1 d . . .
H11 H 0.1218 1.0086 0.3565 0.060 Uiso 1 1 calc R . .
C12 C 0.2604(6) 1.1017(5) 0.37993(19) 0.0479(17) Uani 1 1 d . . .
C13 C 0.3934(6) 1.1360(6) 0.38078(19) 0.0512(18) Uani 1 1 d . . .
H13 H 0.4589 1.0972 0.3684 0.061 Uiso 1 1 calc R . .
C14 C 0.4313(7) 1.2224(6) 0.3985(2) 0.059(2) Uani 1 1 d . . .
H14 H 0.5223 1.2422 0.3982 0.071 Uiso 1 1 calc R . .
C15 C 0.3391(7) 1.2843(6) 0.4177(2) 0.060(2) Uani 1 1 d . . .
C16 C 0.2063(6) 1.2498(6) 0.4167(2) 0.0552(19) Uani 1 1 d . . .
H16 H 0.1403 1.2874 0.4293 0.066 Uiso 1 1 calc R . .
C17 C 0.1701(6) 1.1638(5) 0.39827(19) 0.0507(19) Uani 1 1 d . . .
H17 H 0.0787 1.1451 0.3978 0.061 Uiso 1 1 calc R . .
C18 C 0.5141(8) 1.4054(8) 0.4347(3) 0.096(3) Uani 1 1 d . . .
H18A H 0.5714 1.3517 0.4449 0.144 Uiso 1 1 calc R . .
H18B H 0.5223 1.4694 0.4485 0.144 Uiso 1 1 calc R . .
H18C H 0.5412 1.4189 0.4103 0.144 Uiso 1 1 calc R . .
C19 C 0.2784(8) 1.4346(7) 0.4530(2) 0.072(2) Uani 1 1 d . . .
H19A H 0.2165 1.4633 0.4356 0.108 Uiso 1 1 calc R . .
H19B H 0.3237 1.4914 0.4653 0.108 Uiso 1 1 calc R . .
H19C H 0.2291 1.3925 0.4701 0.108 Uiso 1 1 calc R . .
N1 N 0.1486(5) 0.5328(4) 0.24867(15) 0.0464(15) Uani 1 1 d . . .
N2 N 0.3759(6) 1.3701(6) 0.4353(2) 0.081(2) Uani 1 1 d . . .
C20 C 0.6857(13) 0.6836(14) 0.4017(5) 0.053(3) Uani 0.587(9) 1 d PU A 1
H20 H 0.7040 0.6122 0.4057 0.064 Uiso 0.587(9) 1 calc PR A 1
C21 C 0.684(4) 0.722(2) 0.3679(6) 0.054(5) Uani 0.587(9) 1 d PU A 1
C22 C 0.6543(15) 0.8273(13) 0.3643(5) 0.060(4) Uani 0.587(9) 1 d PU A 1
H22 H 0.6519 0.8550 0.3410 0.072 Uiso 0.587(9) 1 calc PR A 1
C23 C 0.6291(13) 0.8919(13) 0.3909(4) 0.070(4) Uani 0.587(9) 1 d PU A 1
H23 H 0.6113 0.9630 0.3862 0.084 Uiso 0.587(9) 1 calc PR A 1
C24 C 0.629(3) 0.856(2) 0.4254(6) 0.060(5) Uani 0.587(9) 1 d PU A 1
C25 C 0.660(4) 0.752(2) 0.4312(5) 0.059(4) Uani 0.587(9) 1 d PU A 1
C26 C 0.6559(14) 0.7139(14) 0.4657(4) 0.073(4) Uani 0.587(9) 1 d PU A 1
H26 H 0.6687 0.6422 0.4705 0.088 Uiso 0.587(9) 1 calc PR A 1
C27 C 0.633(3) 0.7839(16) 0.4926(5) 0.077(5) Uani 0.587(9) 1 d PU A 1
H27 H 0.6323 0.7580 0.5160 0.093 Uiso 0.587(9) 1 calc PR A 1
C28 C 0.613(6) 0.886(3) 0.4878(10) 0.078(7) Uani 0.587(9) 1 d PU A 1
H28 H 0.6033 0.9320 0.5073 0.093 Uiso 0.587(9) 1 calc PR A 1
C29 C 0.606(2) 0.9209(15) 0.4546(5) 0.068(4) Uani 0.587(9) 1 d PU A 1
H29 H 0.5849 0.9919 0.4507 0.081 Uiso 0.587(9) 1 calc PR A 1
S1 S 0.7131(8) 0.6419(7) 0.33145(17) 0.062(3) Uani 0.587(9) 1 d PU A 1
O1 O 0.7082(11) 0.7289(8) 0.3066(3) 0.072(3) Uani 0.587(9) 1 d PU A 1
O2 O 0.8410(7) 0.5901(8) 0.3320(2) 0.056(3) Uani 0.587(9) 1 d PU A 1
O3 O 0.6028(7) 0.5696(8) 0.3269(2) 0.059(3) Uani 0.587(9) 1 d PU A 1
C20B C 0.669(2) 0.7935(18) 0.3807(5) 0.042(4) Uani 0.413(9) 1 d PU A 2
H20B H 0.6664 0.8389 0.3610 0.050 Uiso 0.413(9) 1 calc PR A 2
C21B C 0.690(5) 0.693(2) 0.3752(9) 0.038(5) Uani 0.413(9) 1 d PU A 2
C22B C 0.6998(19) 0.6206(16) 0.4031(5) 0.046(4) Uani 0.413(9) 1 d PU A 2
H22B H 0.7168 0.5491 0.3989 0.055 Uiso 0.413(9) 1 calc PR A 2
C23B C 0.6835(13) 0.6590(14) 0.4364(4) 0.045(4) Uani 0.413(9) 1 d PU A 2
H23B H 0.6912 0.6128 0.4558 0.054 Uiso 0.413(9) 1 calc PR A 2
C24B C 0.655(4) 0.767(3) 0.4433(6) 0.042(5) Uani 0.413(9) 1 d PU A 2
C25B C 0.652(3) 0.836(2) 0.4151(7) 0.040(5) Uani 0.413(9) 1 d PU A 2
C26B C 0.6223(17) 0.9388(17) 0.4213(5) 0.053(4) Uani 0.413(9) 1 d PU A 2
H26B H 0.6124 0.9841 0.4017 0.064 Uiso 0.413(9) 1 calc PR A 2
C27B C 0.607(2) 0.979(2) 0.4549(7) 0.062(5) Uani 0.413(9) 1 d PU A 2
H27B H 0.5948 1.0510 0.4588 0.074 Uiso 0.413(9) 1 calc PR A 2
C28B C 0.610(7) 0.907(4) 0.4832(13) 0.068(8) Uani 0.413(9) 1 d PU A 2
H28B H 0.5916 0.9297 0.5066 0.082 Uiso 0.413(9) 1 calc PR A 2
C29B C 0.638(3) 0.807(2) 0.4767(6) 0.060(5) Uani 0.413(9) 1 d PU A 2
H29B H 0.6468 0.7618 0.4962 0.071 Uiso 0.413(9) 1 calc PR A 2
S1B S 0.7147(10) 0.6432(6) 0.3323(3) 0.049(3) Uani 0.413(9) 1 d PU A 2
O1B O 0.6150(16) 0.6774(16) 0.3062(4) 0.090(6) Uani 0.413(9) 1 d PU A 2
O2B O 0.8485(11) 0.6768(11) 0.3214(4) 0.060(4) Uani 0.413(9) 1 d PU A 2
O3B O 0.7039(19) 0.5413(11) 0.3443(4) 0.086(5) Uani 0.413(9) 1 d PU A 2
O1W O 0.9071(5) 0.8782(5) 0.29850(18) 0.0679(16) Uani 1 1 d D . .
H1W H 0.879(7) 0.819(3) 0.3013(17) 0.04(2) Uiso 1 1 d D . .
H2W H 0.890(11) 0.929(6) 0.311(2) 0.12(5) Uiso 1 1 d D . .

loop_
_atom_site_aniso_label
_atom_site_aniso_U_11
_atom_site_aniso_U_22
_atom_site_aniso_U_33
_atom_site_aniso_U_23
_atom_site_aniso_U_13
_atom_site_aniso_U_12
C1 0.032(3) 0.048(4) 0.079(5) -0.013(4) -0.006(3) 0.005(3)
C2 0.048(6) 0.034(5) 0.102(9) 0.000 -0.019(6) 0.000
C3 0.024(3) 0.063(5) 0.060(4) -0.002(4) 0.003(3) 0.006(3)
C4 0.016(3) 0.062(4) 0.060(4) 0.003(4) -0.004(3) 0.000(3)
C5 0.025(3) 0.066(5) 0.050(4) 0.006(4) 0.000(3) -0.002(3)
C6 0.031(3) 0.055(4) 0.061(4) 0.004(4) -0.001(3) -0.009(3)
C7 0.023(3) 0.049(4) 0.053(4) 0.002(3) 0.004(3) 0.001(3)
C8 0.031(3) 0.072(5) 0.057(4) 0.003(4) -0.001(3) -0.012(4)
C9 0.032(3) 0.062(4) 0.055(4) 0.005(4) 0.000(3) -0.001(4)
C10 0.028(3) 0.059(4) 0.062(4) -0.002(4) -0.002(3) -0.002(3)
C11 0.030(4) 0.061(5) 0.060(5) 0.003(4) -0.002(3) 0.001(3)
C12 0.022(3) 0.055(4) 0.066(4) 0.003(4) 0.001(3) 0.004(3)
C13 0.028(3) 0.060(5) 0.066(5) -0.002(4) 0.006(3) 0.007(3)
C14 0.026(3) 0.066(5) 0.085(6) -0.007(4) 0.007(3) 0.006(3)
C15 0.031(4) 0.060(5) 0.088(6) -0.004(4) 0.011(4) 0.008(4)
C16 0.025(3) 0.068(5) 0.073(5) -0.002(4) 0.004(3) 0.006(3)
C17 0.019(3) 0.058(4) 0.075(5) 0.000(4) 0.000(3) 0.005(3)
C18 0.032(4) 0.101(7) 0.155(10) -0.043(7) 0.004(5) -0.012(5)
C19 0.048(5) 0.071(5) 0.095(6) -0.018(5) 0.005(4) 0.001(4)
N1 0.028(3) 0.059(4) 0.052(3) 0.001(3) -0.001(2) 0.003(3)
N2 0.027(3) 0.075(5) 0.142(7) -0.036(5) 0.006(4) -0.001(3)
C20 0.020(6) 0.075(9) 0.065(8) 0.002(7) 0.004(6) -0.012(7)
C21 0.026(9) 0.069(10) 0.067(9) 0.005(8) -0.004(11) -0.008(12)
C22 0.034(7) 0.077(9) 0.069(8) 0.004(7) 0.004(8) 0.002(7)
C23 0.046(7) 0.082(9) 0.083(8) 0.003(6) 0.008(7) 0.007(7)
C24 0.025(11) 0.081(10) 0.075(8) -0.004(7) 0.003(9) -0.005(9)
C25 0.030(9) 0.078(9) 0.069(8) -0.003(7) 0.001(12) -0.005(8)
C26 0.054(8) 0.094(9) 0.071(8) -0.004(7) -0.001(8) 0.000(8)
C27 0.075(11) 0.093(10) 0.063(9) -0.004(8) -0.015(12) -0.001(10)
C28 0.066(17) 0.089(10) 0.077(10) -0.008(9) 0.009(14) -0.002(13)
C29 0.044(8) 0.075(10) 0.084(9) -0.006(7) -0.004(8) -0.004(10)
S1 0.026(4) 0.126(7) 0.032(3) 0.002(3) -0.002(3) 0.002(3)
O1 0.066(7) 0.081(7) 0.069(6) 0.008(5) -0.012(5) -0.002(5)
O2 0.009(3) 0.088(7) 0.072(6) -0.015(5) -0.004(3) -0.006(4)
O3 0.018(4) 0.089(6) 0.070(6) -0.010(5) -0.016(4) 0.000(4)
C20B 0.028(9) 0.050(9) 0.047(8) 0.015(7) -0.008(9) -0.004(8)
C21B 0.013(10) 0.057(11) 0.044(10) 0.007(8) 0.003(12) -0.011(13)
C22B 0.031(9) 0.047(9) 0.059(8) 0.010(7) -0.012(7) -0.001(9)
C23B 0.016(7) 0.065(9) 0.053(7) 0.016(7) -0.006(6) 0.000(7)
C24B 0.007(8) 0.071(10) 0.048(9) 0.012(7) 0.005(12) 0.010(10)
C25B 0.015(11) 0.054(9) 0.052(9) 0.008(7) 0.001(10) 0.001(9)
C26B 0.038(9) 0.063(9) 0.059(9) -0.006(7) -0.008(8) 0.002(9)
C27B 0.029(9) 0.075(12) 0.082(11) -0.023(9) 0.001(9) 0.007(13)
C28B 0.041(16) 0.113(17) 0.050(11) -0.023(10) -0.013(14) 0.011(18)
C29B 0.032(10) 0.097(13) 0.049(9) -0.001(9) -0.007(12) -0.002(11)
S1B 0.023(5) 0.018(3) 0.106(8) -0.011(4) -0.008(4) -0.006(3)
O1B 0.055(8) 0.154(15) 0.062(9) -0.014(9) -0.018(7) 0.037(10)
O2B 0.033(6) 0.058(8) 0.088(9) -0.015(7) 0.016(6) -0.005(5)
O3B 0.135(15) 0.040(7) 0.084(10) -0.005(6) 0.020(9) -0.025(7)
O1W 0.040(3) 0.059(4) 0.105(5) 0.002(4) 0.003(3) 0.009(3)

loop_
_atom_type_symbol
_atom_type_description
_atom_type_scat_dispersion_real
_atom_type_scat_dispersion_imag
_atom_type_scat_source
C C 0.0033 0.0016 'International Tables Vol C Tables 4.2.6.8 and 6.1.1.4'
H H 0.0000 0.0000 'International Tables Vol C Tables 4.2.6.8 and 6.1.1.4'
N N 0.0061 0.0033 'International Tables Vol C Tables 4.2.6.8 and 6.1.1.4'
O O 0.0106 0.0060 'International Tables Vol C Tables 4.2.6.8 and 6.1.1.4'
S S 0.1246 0.1234 'International Tables Vol C Tables 4.2.6.8 and 6.1.1.4'

loop_
_geom_angle_atom_site_label_1
_geom_angle_atom_site_label_2
_geom_angle_atom_site_label_3
_geom_angle
_geom_angle_site_symmetry_1
_geom_angle_site_symmetry_3
N1 C1 C2 111.1(6) . .
N1 C1 H1A 109.4 . .
C2 C1 H1A 109.4 . .
N1 C1 H1B 109.4 . .
C2 C1 H1B 109.4 . .
H1A C1 H1B 108.0 . .
C1 C2 C1 113.2(8) 4 .
C1 C2 H2A 108.9 4 .
C1 C2 H2A 108.9 . .
C1 C2 H2B 108.9 4 .
C1 C2 H2B 108.9 . .
H2A C2 H2B 107.7 . .
C4 C3 N1 121.5(6) . .
C4 C3 H3 119.2 . .
N1 C3 H3 119.2 . .
C3 C4 C5 121.3(6) . .
C3 C4 H4 119.4 . .
C5 C4 H4 119.4 . .
C4 C5 C6 116.8(6) . .
C4 C5 C8 121.6(6) . .
C6 C5 C8 121.5(6) . .
C7 C6 C5 119.8(7) . .
C7 C6 H6 120.1 . .
C5 C6 H6 120.1 . .
N1 C7 C6 121.2(6) . .
N1 C7 C7 117.6(5) . 4
C6 C7 C7 121.2(5) . 4
C9 C8 C5 127.0(6) . .
C9 C8 H8 116.5 . .
C5 C8 H8 116.5 . .
C8 C9 C10 126.0(6) . .
C8 C9 H9 117.0 . .
C10 C9 H9 117.0 . .
C11 C10 C9 124.3(6) . .
C11 C10 H10 117.9 . .
C9 C10 H10 117.9 . .
C10 C11 C12 128.8(6) . .
C10 C11 H11 115.6 . .
C12 C11 H11 115.6 . .
C17 C12 C13 115.2(7) . .
C17 C12 C11 120.4(6) . .
C13 C12 C11 124.3(6) . .
C14 C13 C12 122.4(6) . .
C14 C13 H13 118.8 . .
C12 C13 H13 118.8 . .
C13 C14 C15 122.1(7) . .
C13 C14 H14 119.0 . .
C15 C14 H14 119.0 . .
N2 C15 C16 122.3(7) . .
N2 C15 C14 122.4(7) . .
C16 C15 C14 115.3(7) . .
C17 C16 C15 121.6(7) . .
C17 C16 H16 119.2 . .
C15 C16 H16 119.2 . .
C16 C17 C12 123.3(6) . .
C16 C17 H17 118.3 . .
C12 C17 H17 118.3 . .
N2 C18 H18A 109.5 . .
N2 C18 H18B 109.5 . .
H18A C18 H18B 109.5 . .
N2 C18 H18C 109.5 . .
H18A C18 H18C 109.5 . .
H18B C18 H18C 109.5 . .
N2 C19 H19A 109.5 . .
N2 C19 H19B 109.5 . .
H19A C19 H19B 109.5 . .
N2 C19 H19C 109.5 . .
H19A C19 H19C 109.5 . .
H19B C19 H19C 109.5 . .
C7 N1 C3 119.2(6) . .
C7 N1 C1 119.8(5) . .
C3 N1 C1 121.0(6) . .
C15 N2 C19 121.0(6) . .
C15 N2 C18 120.7(7) . .
C19 N2 C18 118.2(7) . .
C21 C20 C25 120.1(19) . .
C21 C20 H20 120.0 . .
C25 C20 H20 120.0 . .
C20 C21 C22 116(2) . .
C20 C21 S1 121.5(19) . .
C22 C21 S1 122.0(15) . .
C23 C22 C21 124.9(19) . .
C23 C22 H22 117.6 . .
C21 C22 H22 117.6 . .
C22 C23 C24 120.4(18) . .
C22 C23 H23 119.8 . .
C24 C23 H23 119.8 . .
C23 C24 C25 118.0(18) . .
C23 C24 C29 123(2) . .
C25 C24 C29 119(2) . .
C26 C25 C24 118.6(18) . .
C26 C25 C20 121(2) . .
C24 C25 C20 120(2) . .
C27 C26 C25 118.0(19) . .
C27 C26 H26 121.0 . .
C25 C26 H26 121.0 . .
C28 C27 C26 125(2) . .
C28 C27 H27 117.7 . .
C26 C27 H27 117.7 . .
C29 C28 C27 117(4) . .
C29 C28 H28 121.3 . .
C27 C28 H28 121.3 . .
C28 C29 C24 122(2) . .
C28 C29 H29 118.8 . .
C24 C29 H29 118.8 . .
O2 S1 O3 112.5(8) . .
O2 S1 O1 113.0(7) . .
O3 S1 O1 112.7(7) . .
O2 S1 C21 114.1(14) . .
O3 S1 C21 110.0(15) . .
O1 S1 C21 93.0(9) . .
C21B C20B C25B 123(2) . .
C21B C20B H20B 118.7 . .
C25B C20B H20B 118.7 . .
C20B C21B C22B 123(3) . .
C20B C21B S1B 122(2) . .
C22B C21B S1B 116(2) . .
C23B C22B C21B 116(2) . .
C23B C22B H22B 121.9 . .
C21B C22B H22B 121.9 . .
C22B C23B C24B 122.7(19) . .
C22B C23B H23B 118.6 . .
C24B C23B H23B 118.6 . .
C29B C24B C25B 117(3) . .
C29B C24B C23B 124(3) . .
C25B C24B C23B 119(2) . .
C26B C25B C24B 119(2) . .
C26B C25B C20B 124(2) . .
C24B C25B C20B 117(3) . .
C25B C26B C27B 123(2) . .
C25B C26B H26B 118.6 . .
C27B C26B H26B 118.6 . .
C26B C27B C28B 117(3) . .
C26B C27B H27B 121.5 . .
C28B C27B H27B 121.5 . .
C29B C28B C27B 119(4) . .
C29B C28B H28B 120.3 . .
C27B C28B H28B 120.3 . .
C28B C29B C24B 124(3) . .
C28B C29B H29B 118.0 . .
C24B C29B H29B 118.0 . .
O3B S1B O2B 116.0(11) . .
O3B S1B O1B 116.6(13) . .
O2B S1B O1B 110.3(12) . .
O3B S1B C21B 91.8(13) . .
O2B S1B C21B 106.2(19) . .
O1B S1B C21B 114.3(16) . .
H1W O1W H2W 126(10) . .

loop_
_geom_bond_atom_site_label_1
_geom_bond_atom_site_label_2
_geom_bond_distance
_geom_bond_site_symmetry_2
C1 N1 1.464(8) .
C1 C2 1.509(9) .
C1 H1A 0.9900 .
C1 H1B 0.9900 .
C2 C1 1.509(9) 4
C2 H2A 0.9900 .
C2 H2B 0.9900 .
C3 C4 1.350(9) .
C3 N1 1.363(8) .
C3 H3 0.9500 .
C4 C5 1.370(9) .
C4 H4 0.9500 .
C5 C6 1.435(9) .
C5 C8 1.444(10) .
C6 C7 1.357(9) .
C6 H6 0.9500 .
C7 N1 1.354(8) .
C7 C7 1.504(12) 4
C8 C9 1.334(9) .
C8 H8 0.9500 .
C9 C10 1.422(9) .
C9 H9 0.9500 .
C10 C11 1.336(9) .
C10 H10 0.9500 .
C11 C12 1.441(10) .
C11 H11 0.9500 .
C12 C17 1.396(9) .
C12 C13 1.410(9) .
C13 C14 1.354(10) .
C13 H13 0.9500 .
C14 C15 1.422(10) .
C14 H14 0.9500 .
C15 N2 1.342(10) .
C15 C16 1.409(10) .
C16 C17 1.359(10) .
C16 H16 0.9500 .
C17 H17 0.9500 .
C18 N2 1.462(10) .
C18 H18A 0.9800 .
C18 H18B 0.9800 .
C18 H18C 0.9800 .
C19 N2 1.449(9) .
C19 H19A 0.9800 .
C19 H19B 0.9800 .
C19 H19C 0.9800 .
C20 C21 1.37(3) .
C20 C25 1.45(2) .
C20 H20 0.9500 .
C21 C22 1.40(3) .
C21 S1 1.75(3) .
C22 C23 1.33(2) .
C22 H22 0.9500 .
C23 C24 1.39(3) .
C23 H23 0.9500 .
C24 C25 1.40(4) .
C24 C29 1.41(3) .
C25 C26 1.39(3) .
C26 C27 1.38(3) .
C26 H26 0.9500 .
C27 C28 1.35(4) .
C27 H27 0.9500 .
C28 C29 1.34(4) .
C28 H28 0.9500 .
C29 H29 0.9500 .
S1 O2 1.449(12) .
S1 O3 1.458(12) .
S1 O1 1.464(13) .
C20B C21B 1.32(4) .
C20B C25B 1.42(3) .
C20B H20B 0.9500 .
C21B C22B 1.42(3) .
C21B S1B 1.77(4) .
C22B C23B 1.37(3) .
C22B H22B 0.9500 .
C23B C24B 1.44(4) .
C23B H23B 0.9500 .
C24B C29B 1.38(3) .
C24B C25B 1.39(5) .
C25B C26B 1.38(4) .
C26B C27B 1.38(3) .
C26B H26B 0.9500 .
C27B C28B 1.41(5) .
C27B H27B 0.9500 .
C28B C29B 1.34(6) .
C28B H28B 0.9500 .
C29B H29B 0.9500 .
S1B O3B 1.394(19) .
S1B O2B 1.472(15) .
S1B O1B 1.473(17) .
O1W H1W 0.82(2) .
O1W H2W 0.83(2) .

loop_
_geom_hbond_atom_site_label_D
_geom_hbond_atom_site_label_H
_geom_hbond_atom_site_label_A
_geom_hbond_distance_DH
_geom_hbond_distance_HA
_geom_hbond_distance_DA
_geom_hbond_angle_DHA
_geom_hbond_site_symmetry_A
O1W H2W O3B 0.83(2) 2.14(4) 2.944(16) 165(11) 7_765
O1W H2W O3 0.83(2) 1.91(5) 2.692(11) 158(11) 7_765
O1W H1W O1 0.82(2) 2.08(5) 2.791(13) 145(6) .
O1W H1W O2B 0.82(2) 2.00(3) 2.797(16) 162(7) .

loop_
_geom_torsion_atom_site_label_1
_geom_torsion_atom_site_label_2
_geom_torsion_atom_site_label_3
_geom_torsion_atom_site_label_4
_geom_torsion
_geom_torsion_site_symmetry_1
_geom_torsion_site_symmetry_4
N1 C1 C2 C1 43.8(4) . 4
N1 C3 C4 C5 0.2(11) . .
C3 C4 C5 C6 -3.8(10) . .
C3 C4 C5 C8 178.1(7) . .
C4 C5 C6 C7 4.5(10) . .
C8 C5 C6 C7 -177.3(6) . .
C5 C6 C7 N1 -1.7(10) . .
C5 C6 C7 C7 178.7(7) . 4
C4 C5 C8 C9 -176.7(7) . .
C6 C5 C8 C9 5.2(11) . .
C5 C8 C9 C10 -176.0(7) . .
C8 C9 C10 C11 -179.3(7) . .
C9 C10 C11 C12 -175.9(7) . .
C10 C11 C12 C17 -165.4(7) . .
C10 C11 C12 C13 17.5(12) . .
C17 C12 C13 C14 0.9(11) . .
C11 C12 C13 C14 178.1(7) . .
C12 C13 C14 C15 0.2(12) . .
C13 C14 C15 N2 -179.8(8) . .
C13 C14 C15 C16 -0.2(12) . .
N2 C15 C16 C17 178.7(8) . .
C14 C15 C16 C17 -0.9(12) . .
C15 C16 C17 C12 2.1(12) . .
C13 C12 C17 C16 -2.0(11) . .
C11 C12 C17 C16 -179.4(7) . .
C6 C7 N1 C3 -1.9(10) . .
C7 C7 N1 C3 177.7(6) 4 .
C6 C7 N1 C1 177.4(6) . .
C7 C7 N1 C1 -3.0(10) 4 .
C4 C3 N1 C7 2.8(10) . .
C4 C3 N1 C1 -176.6(6) . .
C2 C1 N1 C7 -72.2(7) . .
C2 C1 N1 C3 107.1(7) . .
C16 C15 N2 C19 -2.9(13) . .
C14 C15 N2 C19 176.7(8) . .
C16 C15 N2 C18 -178.0(9) . .
C14 C15 N2 C18 1.6(14) . .
C25 C20 C21 C22 -1(5) . .
C25 C20 C21 S1 -179(2) . .
C20 C21 C22 C23 1(5) . .
S1 C21 C22 C23 179(2) . .
C21 C22 C23 C24 -1(3) . .
C22 C23 C24 C25 2(4) . .
C22 C23 C24 C29 178(2) . .
C23 C24 C25 C26 -178(2) . .
C29 C24 C25 C26 5(5) . .
C23 C24 C25 C20 -2(5) . .
C29 C24 C25 C20 -179(2) . .
C21 C20 C25 C26 178(3) . .
C21 C20 C25 C24 2(5) . .
C24 C25 C26 C27 -6(4) . .
C20 C25 C26 C27 179(2) . .
C25 C26 C27 C28 1(5) . .
C26 C27 C28 C29 4(7) . .
C27 C28 C29 C24 -5(6) . .
C23 C24 C29 C28 -176(4) . .
C25 C24 C29 C28 0(5) . .
C20 C21 S1 O2 -59(4) . .
C22 C21 S1 O2 123(3) . .
C20 C21 S1 O3 69(4) . .
C22 C21 S1 O3 -109(3) . .
C20 C21 S1 O1 -176(3) . .
C22 C21 S1 O1 6(3) . .
C25B C20B C21B C22B -2(6) . .
C25B C20B C21B S1B -179(3) . .
C20B C21B C22B C23B 2(6) . .
S1B C21B C22B C23B 179(2) . .
C21B C22B C23B C24B 1(4) . .
C22B C23B C24B C29B 180(3) . .
C22B C23B C24B C25B -4(5) . .
C29B C24B C25B C26B -5(5) . .
C23B C24B C25B C26B 179(3) . .
C29B C24B C25B C20B 180(3) . .
C23B C24B C25B C20B 4(5) . .
C21B C20B C25B C26B -176(3) . .
C21B C20B C25B C24B -1(5) . .
C24B C25B C26B C27B 6(5) . .
C20B C25B C26B C27B -179(3) . .
C25B C26B C27B C28B -6(4) . .
C26B C27B C28B C29B 6(7) . .
C27B C28B C29B C24B -5(8) . .
C25B C24B C29B C28B 5(6) . .
C23B C24B C29B C28B -179(4) . .
C20B C21B S1B O3B -170(4) . .
C22B C21B S1B O3B 13(4) . .
C20B C21B S1B O2B 73(4) . .
C22B C21B S1B O2B -105(3) . .
C20B C21B S1B O1B -49(5) . .
C22B C21B S1B O1B 134(3) . .
